data_4507507
loop_
_publ_author_name
'Zhou, Jing-Min'
'Shi, Wei'
'Xu, Na'
'Cheng, Peng'

_publ_section_title
;
 A New Family of 4f-3d Heterometallic Metal--Organic Frameworks with
 2,2&#x2032;-Bipyridine-3,3&#x2032;-dicarboxylic Acid: Syntheses,
 Structures and Magnetic Properties
;
_journal_issue 3
_journal_name_full 'Crystal Growth &amp; Design'
_journal_page_first 1218
_journal_paper_doi 10.1021/cg301668g
_journal_volume 13
_journal_year 2013
_chemical_formula_moiety 'C48 H36 Co La2 N8 O22, 7(H2O)'
_chemical_formula_sum 'C48 H50 Co La2 N8 O29'
_chemical_formula_weight 1539.69
_chemical_name_systematic
;
 ? 
;
_space_group_crystal_system tetragonal
_space_group_IT_number 88
_space_group_name_Hall '-I 4ad'
_space_group_name_H-M_alt 'I 41/a'
_symmetry_space_group_name_Hall '-I 4ad'
_symmetry_space_group_name_H-M 'I 41/a :2'
_atom_sites_solution_hydrogens geom
_atom_sites_solution_primary direct
_atom_sites_solution_secondary difmap
_audit_creation_method
;
  Olex2 1.1-beta
  (compiled 2011.11.01 svn.r2039, GUI svn.r3906)
;
_cell_angle_alpha 90.00
_cell_angle_beta 90.00
_cell_angle_gamma 90.00
_cell_formula_units_Z 16
_cell_length_a 46.038(3)
_cell_length_b 46.038(3)
_cell_length_c 11.3254(3)
_cell_measurement_reflns_used 4029
_cell_measurement_temperature 293(2)
_cell_measurement_theta_max 29.1682
_cell_measurement_theta_min 2.3986
_cell_volume 24004(2)
_computing_cell_refinement
;
CrysAlisPro, Agilent Technologies,
Version 1.171.35.19 (release 27-10-2011 CrysAlis171 .NET)
(compiled Oct 27 2011,15:02:11)
;
_computing_data_collection
;
CrysAlisPro, Agilent Technologies,
Version 1.171.35.19 (release 27-10-2011 CrysAlis171 .NET)
(compiled Oct 27 2011,15:02:11)
;
_computing_data_reduction
;
CrysAlisPro, Agilent Technologies,
Version 1.171.35.19 (release 27-10-2011 CrysAlis171 .NET)
(compiled Oct 27 2011,15:02:11)
;
_computing_molecular_graphics
;
O. V. Dolomanov, L. J. Bourhis, R. J. Gildea, J. A. K. Howard and H. Puschmann,
OLEX2: a complete structure solution, refinement and analysis program.
J. Appl. Cryst. (2009). 42, 339-341.
;
_computing_publication_material
;
O. V. Dolomanov, L. J. Bourhis, R. J. Gildea, J. A. K. Howard and H. Puschmann,
OLEX2: a complete structure solution, refinement and analysis program.
J. Appl. Cryst. (2009). 42, 339-341.
;
_computing_structure_refinement
;
XL, G.M. Sheldrick, Acta Cryst.
(2008). A64, 112-122
;
_computing_structure_solution
;
XS, G.M. Sheldrick, Acta Cryst.
(2008). A64, 112-122
;
_diffrn_ambient_temperature 293(2)
_diffrn_detector_area_resol_mean 16.2116
_diffrn_measured_fraction_theta_full 0.999
_diffrn_measured_fraction_theta_max 0.999
_diffrn_measurement_details
;
  1 omega   50.00   79.25   0.7500   50.0000
omega____ theta____ kappa____ phi______ frames
    -       18.1935  168.0000   93.0000 39

  2 omega  -49.00   39.50   0.7500   50.0000
omega____ theta____ kappa____ phi______ frames
    -       18.1935  -57.0000  150.0000 118
;
_diffrn_measurement_device_type 'SuperNova, Single source at offset), Eos'
_diffrn_measurement_method '\w scans'
_diffrn_orient_matrix_UB_11 0.0098145000
_diffrn_orient_matrix_UB_12 -0.0014301000
_diffrn_orient_matrix_UB_13 0.0480047000
_diffrn_orient_matrix_UB_21 0.0029794000
_diffrn_orient_matrix_UB_22 0.0151170000
_diffrn_orient_matrix_UB_23 -0.0022328000
_diffrn_orient_matrix_UB_31 -0.0115072000
_diffrn_orient_matrix_UB_32 0.0025632000
_diffrn_orient_matrix_UB_33 0.0400165000
_diffrn_radiation_monochromator mirror
_diffrn_radiation_type 'Mo K\a'
_diffrn_radiation_wavelength 0.7107
_diffrn_reflns_av_R_equivalents 0.0608
_diffrn_reflns_av_unetI/netI 0.0698
_diffrn_reflns_limit_h_max 23
_diffrn_reflns_limit_h_min -54
_diffrn_reflns_limit_k_max 53
_diffrn_reflns_limit_k_min -42
_diffrn_reflns_limit_l_max 13
_diffrn_reflns_limit_l_min -12
_diffrn_reflns_number 24199
_diffrn_reflns_theta_full 25.00
_diffrn_reflns_theta_max 25.00
_diffrn_reflns_theta_min 2.40
_diffrn_source 'SuperNova (Mo) X-ray Source'
_exptl_absorpt_coefficient_mu 1.765
_exptl_absorpt_correction_T_max 1.00000
_exptl_absorpt_correction_T_min 0.82473
_exptl_absorpt_correction_type multi-scan
_exptl_absorpt_process_details
;
CrysAlisPro, Agilent Technologies,
Version 1.171.35.19 (release 27-10-2011 CrysAlis171 .NET)
(compiled Oct 27 2011,15:02:11)
Empirical absorption correction using spherical harmonics,
 implemented in SCALE3 ABSPACK scaling algorithm.
;
_exptl_crystal_density_diffrn 1.689
_exptl_crystal_density_method 'not measured'
_exptl_crystal_F_000 12048
_exptl_crystal_size_max 0.20
_exptl_crystal_size_mid 0.10
_exptl_crystal_size_min 0.10
_platon_squeeze_details
;
;
_refine_diff_density_max 2.160
_refine_diff_density_min -1.031
_refine_diff_density_rms 0.175
_refine_ls_extinction_method none
_refine_ls_goodness_of_fit_ref 1.089
_refine_ls_hydrogen_treatment mixed
_refine_ls_matrix_type full
_refine_ls_number_parameters 806
_refine_ls_number_reflns 10579
_refine_ls_number_restraints 117
_refine_ls_restrained_S_all 1.106
_refine_ls_R_factor_all 0.0806
_refine_ls_R_factor_gt 0.0593
_refine_ls_shift/su_max 0.004
_refine_ls_shift/su_mean 0.000
_refine_ls_structure_factor_coef Fsqd
_refine_ls_weighting_details 'calc w=1/[\s^2^(Fo^2^)+(0.0845P)^2^+141.2472P] where P=(Fo^2^+2Fc^2^)/3'
_refine_ls_weighting_scheme calc
_refine_ls_wR_factor_gt 0.1654
_refine_ls_wR_factor_ref 0.1829
_reflns_number_gt 7798
_reflns_number_total 10579
_reflns_threshold_expression >2sigma(I)
_cod_data_source_file cg301668g_si_002.cif
_cod_data_source_block 1-La
_cod_database_code 4507507
_reflns_odcompleteness_completeness 99.86
_reflns_odcompleteness_iscentric 1
_reflns_odcompleteness_theta 26.32

loop_
_space_group_symop_id
_space_group_symop_operation_xyz
1 'x, y, z'
2 '-y+3/4, x+1/4, z+1/4'
3 '-x, -y+1/2, z'
4 'y+1/4, -x+1/4, z+1/4'
5 'x+1/2, y+1/2, z+1/2'
6 '-y+5/4, x+3/4, z+3/4'
7 '-x+1/2, -y+1, z+1/2'
8 'y+3/4, -x+3/4, z+3/4'
9 '-x, -y, -z'
10 'y-3/4, -x-1/4, -z-1/4'
11 'x, y-1/2, -z'
12 '-y-1/4, x-1/4, -z-1/4'
13 '-x+1/2, -y+1/2, -z+1/2'
14 'y-1/4, -x+1/4, -z+1/4'
15 'x+1/2, y, -z+1/2'
16 '-y+1/4, x+1/4, -z+1/4'

loop_
_atom_site_label
_atom_site_type_symbol
_atom_site_fract_x
_atom_site_fract_y
_atom_site_fract_z
_atom_site_U_iso_or_equiv
_atom_site_adp_type
_atom_site_occupancy
_atom_site_symmetry_multiplicity
_atom_site_calc_flag
_atom_site_refinement_flags
H14A H 0.1333(16) 0.544(2) 1.324(3) 0.06(3) Uiso 1 1 d D
H14B H 0.1541(7) 0.5518(19) 1.241(6) 0.05(3) Uiso 1 1 d D
C1 C 0.10559(15) 0.69112(14) 1.0294(5) 0.0185(14) Uani 1 1 d .
H1 H 0.1120 0.6992 0.9589 0.022 Uiso 1 1 calc R
C2 C 0.07666(15) 0.68731(14) 1.0445(6) 0.0215(15) Uani 1 1 d .
H2 H 0.0637 0.6925 0.9853 0.026 Uiso 1 1 calc R
C3 C 0.06668(15) 0.67540(15) 1.1505(6) 0.0214(15) Uani 1 1 d .
H3 H 0.0469 0.6729 1.1633 0.026 Uiso 1 1 calc R
C4 C 0.08678(14) 0.66734(13) 1.2370(5) 0.0147(13) Uani 1 1 d .
C5 C 0.07521(14) 0.65423(15) 1.3509(5) 0.0174(15) Uani 1 1 d .
C6 C 0.11635(14) 0.67169(13) 1.2128(5) 0.0156(14) Uani 1 1 d .
C7 C 0.14052(14) 0.66561(14) 1.2976(5) 0.0171(14) Uani 1 1 d .
C8 C 0.14300(14) 0.64065(15) 1.3682(5) 0.0170(14) Uani 1 1 d .
C9 C 0.12468(13) 0.61404(14) 1.3508(5) 0.0142(13) Uani 1 1 d .
C10 C 0.16535(16) 0.63979(18) 1.4508(6) 0.0332(19) Uani 1 1 d .
H10 H 0.1669 0.6242 1.5029 0.040 Uiso 1 1 calc R
C11 C 0.18530(18) 0.66222(19) 1.4548(7) 0.044(2) Uani 1 1 d .
H11 H 0.2001 0.6622 1.5108 0.053 Uiso 1 1 calc R
C12 C 0.18295(18) 0.68419(18) 1.3756(7) 0.037(2) Uani 1 1 d .
H12 H 0.1971 0.6986 1.3754 0.044 Uiso 1 1 calc R
C13 C 0.11101(15) 0.43074(16) 0.3497(7) 0.0280(17) Uani 1 1 d .
H13 H 0.1138 0.4115 0.3278 0.034 Uiso 1 1 calc R
C14 C 0.13474(17) 0.44700(17) 0.3894(7) 0.036(2) Uani 1 1 d .
H14 H 0.1533 0.4390 0.3915 0.043 Uiso 1 1 calc R
C15 C 0.12990(16) 0.47522(15) 0.4253(7) 0.0303(17) Uani 1 1 d .
H15 H 0.1452 0.4863 0.4540 0.036 Uiso 1 1 calc R
C16 C 0.10207(15) 0.48724(15) 0.4188(7) 0.0264(16) Uani 1 1 d .
C17 C 0.09744(15) 0.51608(15) 0.4763(6) 0.0238(16) Uani 1 1 d .
C18 C 0.08016(15) 0.47017(15) 0.3719(6) 0.0245(16) Uani 1 1 d .
C19 C 0.04960(15) 0.48060(15) 0.3557(6) 0.0226(15) Uani 1 1 d .
C20 C 0.04131(15) 0.50666(14) 0.3051(6) 0.0216(15) Uani 1 1 d .
C21 C 0.06300(14) 0.52694(14) 0.2447(6) 0.0202(15) Uani 1 1 d .
C22 C 0.01188(14) 0.51363(15) 0.3037(6) 0.0243(16) Uani 1 1 d .
H22 H 0.0058 0.5315 0.2739 0.029 Uiso 1 1 calc R
C23 C -0.00802(16) 0.49435(15) 0.3458(6) 0.0256(16) Uani 1 1 d .
H23 H -0.0276 0.4992 0.3481 0.031 Uiso 1 1 calc R
C24 C 0.00143(16) 0.46739(16) 0.3854(6) 0.0255(16) Uani 1 1 d .
H24 H -0.0123 0.4538 0.4096 0.031 Uiso 1 1 calc R
C25 C -0.03911(17) 0.5607(2) 0.8842(7) 0.042(2) Uani 1 1 d .
H25 H -0.0590 0.5569 0.8843 0.051 Uiso 1 1 calc R
C26 C -0.02207(17) 0.5469(2) 0.9671(7) 0.047(2) Uani 1 1 d .
H26 H -0.0303 0.5354 1.0259 0.057 Uiso 1 1 calc R
C27 C 0.00762(18) 0.55076(18) 0.9595(7) 0.038(2) Uani 1 1 d .
H27 H 0.0198 0.5409 1.0111 0.046 Uiso 1 1 calc R
C28 C 0.01942(15) 0.56945(15) 0.8748(5) 0.0192(15) Uani 1 1 d .
C29 C 0.00023(14) 0.58485(15) 0.8038(5) 0.0180(14) Uani 1 1 d .
C30 C 0.05176(14) 0.57005(13) 0.8589(5) 0.0159(14) Uani 1 1 d .
C31 C 0.00789(13) 0.60842(14) 0.7179(5) 0.0151(13) Uani 1 1 d .
C32 C 0.02667(14) 0.63150(14) 0.7410(5) 0.0165(14) Uani 1 1 d .
C33 C 0.04376(16) 0.63457(15) 0.8542(5) 0.0198(15) Uani 1 1 d .
C34 C 0.02946(15) 0.65299(15) 0.6543(6) 0.0205(15) Uani 1 1 d .
H34 H 0.0412 0.6691 0.6680 0.025 Uiso 1 1 calc R
C35 C 0.01491(14) 0.65042(15) 0.5492(6) 0.0211(15) Uani 1 1 d .
H35 H 0.0175 0.6640 0.4895 0.025 Uiso 1 1 calc R
C36 C -0.00347(14) 0.62727(14) 0.5342(5) 0.0173(14) Uani 1 1 d .
H36 H -0.0138 0.6258 0.4639 0.021 Uiso 1 1 calc R
C37 C 0.15510(14) 0.58324(15) 0.7312(5) 0.0198(13) Uani 1 1 d U
C38 C 0.18241(15) 0.59118(17) 0.7938(6) 0.0265(13) Uani 1 1 d U
C39 C 0.19075(18) 0.6204(2) 0.7942(7) 0.0397(16) Uani 1 1 d U
H39 H 0.1787 0.6344 0.7612 0.048 Uiso 1 1 calc R
C40 C 0.2166(2) 0.6283(2) 0.8430(8) 0.0520(18) Uani 1 1 d U
H40 H 0.2228 0.6475 0.8420 0.062 Uiso 1 1 calc R
C41 C 0.2328(2) 0.6074(3) 0.8928(8) 0.0562(18) Uani 1 1 d U
H41 H 0.2502 0.6131 0.9271 0.067 Uiso 1 1 calc R
C42 C 0.20050(16) 0.5706(2) 0.8454(6) 0.0344(13) Uani 1 1 d U
C43 C 0.19424(19) 0.5392(2) 0.8411(7) 0.0414(14) Uani 1 1 d U
C44 C 0.1697(2) 0.5277(2) 0.8874(7) 0.0423(15) Uani 1 1 d U
C45 C 0.1471(2) 0.54426(19) 0.9627(6) 0.0376(17) Uani 1 1 d U
C46 C 0.1633(2) 0.4980(2) 0.8628(8) 0.0528(18) Uani 1 1 d U
H46 H 0.1458 0.4899 0.8878 0.063 Uiso 1 1 calc R
C47 C 0.1835(2) 0.4809(2) 0.8006(8) 0.0586(19) Uani 1 1 d U
H47 H 0.1796 0.4617 0.7794 0.070 Uiso 1 1 calc R
C48 C 0.2090(2) 0.4941(2) 0.7734(8) 0.0587(19) Uani 1 1 d U
H48 H 0.2235 0.4826 0.7399 0.070 Uiso 1 1 calc R
N1 N 0.12563(12) 0.68375(12) 1.1114(4) 0.0164(12) Uani 1 1 d .
N2 N 0.16099(13) 0.68598(12) 1.2970(5) 0.0239(13) Uani 1 1 d .
N3 N 0.08446(12) 0.44218(12) 0.3424(5) 0.0230(13) Uani 1 1 d .
N4 N 0.02939(13) 0.46038(12) 0.3898(5) 0.0242(13) Uani 1 1 d .
N5 N -0.00719(11) 0.60681(12) 0.6156(4) 0.0152(12) Uani 1 1 d .
N6 N -0.02871(13) 0.57922(13) 0.8036(5) 0.0260(14) Uani 1 1 d .
N7 N 0.21523(17) 0.52267(19) 0.7911(6) 0.0518(16) Uani 1 1 d U
N8 N 0.22614(15) 0.5783(2) 0.8979(6) 0.0486(15) Uani 1 1 d U
O1 O 0.05670(10) 0.63464(10) 1.3415(4) 0.0216(11) Uani 1 1 d .
O2 O 0.08540(10) 0.66396(10) 1.4470(4) 0.0237(11) Uani 1 1 d .
O3 O 0.11587(10) 0.60953(10) 1.2464(4) 0.0215(10) Uani 1 1 d .
O4 O 0.12013(10) 0.59765(10) 1.4367(4) 0.0226(11) Uani 1 1 d .
O5 O 0.11882(10) 0.53380(10) 0.4734(4) 0.0259(11) Uani 1 1 d .
O6 O 0.07424(10) 0.52208(10) 0.5259(4) 0.0279(12) Uani 1 1 d .
O7 O 0.07604(11) 0.51749(11) 0.1562(4) 0.0303(12) Uani 1 1 d .
O8 O 0.06561(11) 0.55254(10) 0.2810(4) 0.0269(11) Uani 1 1 d .
O9 O 0.06997(10) 0.64117(11) 0.8438(4) 0.0231(11) Uani 1 1 d .
O10 O 0.03038(10) 0.63040(11) 0.9497(4) 0.0258(11) Uani 1 1 d .
O11 O 0.05685(10) 0.60445(11) 1.1347(4) 0.0245(11) Uani 1 1 d .
H11A H 0.0425 0.5954 1.1686 0.037 Uiso 1 1 d R
H11B H 0.0615 0.6194 1.1782 0.037 Uiso 1 1 d R
O13 O 0.11222(10) 0.61413(10) 0.9788(4) 0.0235(11) Uani 1 1 d .
H13A H 0.1225 0.6085 0.9195 0.035 Uiso 1 1 d R
H13B H 0.0964 0.6219 0.9531 0.035 Uiso 1 1 d R
O14 O 0.13625(11) 0.54834(11) 1.2523(4) 0.0247(11) Uani 1 1 d D
O15 O 0.15514(12) 0.56541(12) 1.0242(4) 0.0381(13) Uani 1 1 d .
O16 O 0.12251(11) 0.53423(12) 0.9660(4) 0.0341(13) Uani 1 1 d .
O17 O 0.06706(10) 0.56353(10) 0.9453(4) 0.0220(11) Uani 1 1 d .
O18 O 0.06073(10) 0.57594(10) 0.7570(4) 0.0237(11) Uani 1 1 d .
O19 O 0.09371(11) 0.62733(10) 0.6324(4) 0.0254(11) Uani 1 1 d .
H19A H 0.0872 0.6347 0.5687 0.038 Uiso 1 1 d R
H19B H 0.0819 0.6308 0.6887 0.038 Uiso 1 1 d R
O20 O 0.05501(9) 0.58482(10) 0.4775(4) 0.0190(10) Uani 1 1 d .
H20A H 0.0550 0.5739 0.4157 0.029 Uiso 1 1 d R
H20B H 0.0392 0.5819 0.5166 0.029 Uiso 1 1 d R
O21 O 0.10691(12) 0.52775(12) 0.7394(4) 0.0385(14) Uani 1 1 d .
H21A H 0.1154 0.5324 0.8086 0.058 Uiso 1 1 d R
H21B H 0.0899 0.5189 0.7567 0.058 Uiso 1 1 d R
O22 O 0.15609(11) 0.56990(12) 0.6361(4) 0.0303(12) Uani 1 1 d .
O23 O 0.13120(11) 0.59061(13) 0.7769(4) 0.0365(13) Uani 1 1 d U
Co1 Co -0.04628(2) 0.58347(2) 0.62894(7) 0.0189(2) Uani 1 1 d .
La1 La 0.100201(8) 0.570797(8) 1.11122(3) 0.01414(14) Uani 1 1 d .
La2 La 0.099230(8) 0.573041(8) 0.60706(3) 0.01496(14) Uani 1 1 d .
O25 O 0.19622(18) 0.54612(19) 1.2650(7) 0.086(3) Uani 1 1 d .
O24 O 0.23267(16) 0.52960(19) 1.0834(6) 0.081(3) Uani 1 1 d .
O29 O 0.1042(3) 0.7205(3) 0.4987(11) 0.155(5) Uani 1 1 d U
O26 O -0.0274(3) 0.6457(3) 1.0082(12) 0.171(5) Uani 1 1 d U
O28 O 0.06583(16) 0.49557(14) 0.8806(6) 0.063(2) Uani 1 1 d .
O27 O 0.1380(4) 0.6730(4) 0.7285(18) 0.266(9) Uani 1 1 d U
O30 O -0.0029(3) 0.5856(3) 1.2402(10) 0.159(5) Uani 1 1 d .

loop_
_atom_site_aniso_label
_atom_site_aniso_U_11
_atom_site_aniso_U_22
_atom_site_aniso_U_33
_atom_site_aniso_U_23
_atom_site_aniso_U_13
_atom_site_aniso_U_12
C1 0.033(4) 0.015(3) 0.008(3) -0.001(3) 0.001(3) -0.004(3)
C2 0.024(4) 0.020(4) 0.020(3) 0.003(3) -0.006(3) -0.001(3)
C3 0.017(3) 0.020(4) 0.027(4) 0.000(3) 0.000(3) -0.001(3)
C4 0.018(3) 0.012(3) 0.014(3) 0.005(3) 0.002(3) 0.001(3)
C5 0.013(3) 0.020(4) 0.019(3) 0.002(3) 0.003(3) 0.010(3)
C6 0.024(4) 0.008(3) 0.015(3) 0.000(2) -0.002(3) 0.007(3)
C7 0.020(4) 0.016(3) 0.015(3) 0.004(3) 0.004(3) 0.001(3)
C8 0.015(3) 0.022(4) 0.014(3) 0.003(3) 0.002(3) 0.001(3)
C9 0.006(3) 0.018(3) 0.019(3) 0.000(3) 0.001(3) 0.000(3)
C10 0.025(4) 0.043(5) 0.031(4) 0.018(4) -0.015(3) -0.007(4)
C11 0.036(5) 0.047(5) 0.051(5) 0.029(4) -0.025(4) -0.017(4)
C12 0.029(4) 0.034(5) 0.047(5) 0.014(4) -0.015(4) -0.013(4)
C13 0.019(4) 0.015(4) 0.050(5) 0.002(3) -0.002(3) 0.002(3)
C14 0.017(4) 0.025(4) 0.064(6) 0.002(4) 0.006(4) 0.002(3)
C15 0.018(4) 0.017(4) 0.056(5) 0.001(4) -0.005(4) 0.001(3)
C16 0.021(4) 0.018(4) 0.040(4) 0.004(3) -0.005(3) -0.004(3)
C17 0.021(4) 0.014(4) 0.036(4) 0.003(3) -0.004(3) 0.000(3)
C18 0.017(4) 0.018(4) 0.039(4) 0.005(3) -0.001(3) 0.001(3)
C19 0.016(4) 0.016(4) 0.037(4) 0.005(3) 0.000(3) 0.001(3)
C20 0.021(4) 0.014(3) 0.030(4) -0.004(3) -0.004(3) 0.002(3)
C21 0.012(3) 0.019(4) 0.030(4) 0.005(3) -0.007(3) 0.002(3)
C22 0.018(4) 0.020(4) 0.035(4) 0.005(3) -0.005(3) 0.006(3)
C23 0.018(4) 0.022(4) 0.037(4) 0.001(3) -0.001(3) 0.002(3)
C24 0.019(4) 0.027(4) 0.031(4) 0.003(3) 0.000(3) -0.003(3)
C25 0.017(4) 0.058(6) 0.051(5) 0.030(4) -0.005(4) -0.011(4)
C26 0.027(4) 0.069(7) 0.046(5) 0.034(5) -0.004(4) -0.016(4)
C27 0.035(5) 0.046(5) 0.034(4) 0.024(4) -0.014(4) -0.011(4)
C28 0.020(4) 0.023(4) 0.014(3) 0.003(3) -0.001(3) -0.002(3)
C29 0.016(3) 0.026(4) 0.012(3) 0.005(3) -0.004(3) -0.002(3)
C30 0.021(4) 0.007(3) 0.020(3) 0.003(3) -0.001(3) 0.002(3)
C31 0.014(3) 0.016(3) 0.015(3) 0.004(3) 0.002(3) 0.004(3)
C32 0.014(3) 0.020(3) 0.015(3) -0.002(3) -0.001(3) 0.002(3)
C33 0.030(4) 0.018(4) 0.011(3) 0.002(3) -0.005(3) 0.001(3)
C34 0.022(4) 0.018(4) 0.022(3) 0.004(3) 0.000(3) 0.000(3)
C35 0.022(4) 0.025(4) 0.016(3) 0.009(3) -0.001(3) 0.005(3)
C36 0.015(3) 0.022(4) 0.015(3) 0.001(3) -0.001(3) 0.007(3)
C37 0.011(3) 0.033(3) 0.015(3) 0.005(3) -0.001(2) 0.002(3)
C38 0.015(2) 0.045(3) 0.020(2) -0.006(2) 0.005(2) -0.002(2)
C39 0.028(3) 0.053(4) 0.037(3) -0.014(3) 0.012(3) -0.010(3)
C40 0.034(3) 0.073(4) 0.048(3) -0.018(3) 0.010(3) -0.012(3)
C41 0.035(3) 0.089(4) 0.045(3) -0.017(4) 0.001(3) -0.008(4)
C42 0.019(3) 0.065(3) 0.019(2) -0.003(3) 0.004(2) 0.009(3)
C43 0.036(3) 0.063(3) 0.025(3) 0.005(3) 0.009(2) 0.018(3)
C44 0.045(3) 0.050(3) 0.032(3) 0.009(3) 0.013(3) 0.014(3)
C45 0.048(4) 0.045(4) 0.020(3) 0.006(3) 0.004(3) -0.004(4)
C46 0.057(4) 0.051(4) 0.050(3) 0.006(3) 0.023(3) 0.018(3)
C47 0.064(4) 0.060(4) 0.052(4) 0.006(3) 0.025(3) 0.020(4)
C48 0.060(4) 0.068(4) 0.048(3) 0.002(3) 0.018(3) 0.024(4)
N1 0.023(3) 0.014(3) 0.013(3) -0.001(2) 0.002(2) 0.001(2)
N2 0.026(3) 0.018(3) 0.027(3) 0.005(2) -0.005(3) -0.004(3)
N3 0.017(3) 0.017(3) 0.035(3) 0.001(3) -0.003(3) -0.001(2)
N4 0.019(3) 0.015(3) 0.039(3) 0.003(3) -0.001(3) -0.001(2)
N5 0.012(3) 0.017(3) 0.017(3) 0.000(2) -0.004(2) 0.006(2)
N6 0.023(3) 0.031(4) 0.024(3) 0.008(3) -0.001(3) -0.005(3)
N7 0.052(3) 0.070(4) 0.034(3) -0.002(3) 0.012(3) 0.020(3)
N8 0.024(3) 0.087(4) 0.035(3) -0.009(3) 0.002(2) 0.005(3)
O1 0.021(3) 0.026(3) 0.018(2) 0.002(2) 0.002(2) -0.004(2)
O2 0.030(3) 0.024(3) 0.017(2) 0.000(2) 0.004(2) -0.003(2)
O3 0.023(3) 0.021(3) 0.021(2) 0.002(2) -0.004(2) 0.006(2)
O4 0.029(3) 0.017(2) 0.021(2) 0.008(2) 0.006(2) -0.001(2)
O5 0.024(3) 0.021(3) 0.033(3) 0.001(2) 0.000(2) -0.004(2)
O6 0.022(3) 0.022(3) 0.040(3) 0.000(2) 0.000(2) 0.005(2)
O7 0.029(3) 0.022(3) 0.040(3) -0.002(2) 0.014(2) 0.000(2)
O8 0.038(3) 0.015(3) 0.029(3) -0.001(2) 0.008(2) -0.009(2)
O9 0.022(3) 0.030(3) 0.017(2) -0.003(2) -0.005(2) -0.005(2)
O10 0.027(3) 0.035(3) 0.016(2) -0.002(2) -0.003(2) -0.003(2)
O11 0.019(3) 0.029(3) 0.026(2) -0.008(2) -0.001(2) 0.000(2)
O13 0.025(3) 0.026(3) 0.019(2) 0.000(2) 0.002(2) 0.004(2)
O14 0.024(3) 0.026(3) 0.024(3) -0.003(2) -0.002(2) 0.006(2)
O15 0.036(3) 0.046(4) 0.032(3) 0.001(3) 0.000(2) 0.000(3)
O16 0.025(3) 0.048(4) 0.029(3) -0.001(3) -0.002(2) 0.008(3)
O17 0.023(3) 0.022(3) 0.021(2) -0.002(2) -0.010(2) 0.003(2)
O18 0.024(3) 0.026(3) 0.021(2) 0.009(2) 0.002(2) -0.002(2)
O19 0.037(3) 0.024(3) 0.016(2) 0.002(2) 0.003(2) 0.001(2)
O20 0.016(2) 0.022(3) 0.019(2) -0.003(2) 0.0003(19) 0.001(2)
O21 0.040(3) 0.041(3) 0.035(3) 0.018(3) 0.000(3) -0.004(3)
O22 0.026(3) 0.045(3) 0.020(2) -0.010(2) 0.000(2) 0.000(3)
O23 0.023(3) 0.058(3) 0.028(2) -0.014(2) -0.010(2) 0.012(2)
Co1 0.0168(5) 0.0161(5) 0.0240(5) 0.0029(4) -0.0054(4) -0.0006(4)
La1 0.0146(2) 0.0168(2) 0.0110(2) -0.00060(15) -0.00169(14) -0.00213(15)
La2 0.0126(2) 0.0172(2) 0.0151(2) 0.00563(15) -0.00053(15) -0.00107(15)
O25 0.076(6) 0.107(7) 0.076(5) 0.010(5) -0.011(4) 0.005(5)
O24 0.063(5) 0.123(7) 0.057(4) -0.025(4) -0.017(4) 0.047(5)
O29 0.174(8) 0.124(7) 0.166(8) 0.029(6) 0.060(7) -0.010(7)
O26 0.153(8) 0.172(9) 0.188(9) -0.046(7) -0.058(7) 0.038(7)
O28 0.063(5) 0.032(4) 0.095(5) -0.002(3) 0.019(4) -0.010(3)
O27 0.261(12) 0.277(12) 0.260(12) -0.015(9) 0.011(9) -0.014(9)
O30 0.143(11) 0.197(14) 0.135(10) -0.015(9) 0.015(8) -0.054(10)

loop_
_atom_type_symbol
_atom_type_description
_atom_type_scat_dispersion_real
_atom_type_scat_dispersion_imag
_atom_type_scat_source
C C 0.0033 0.0016 'International Tables Vol C Tables 4.2.6.8 and 6.1.1.4'
H H 0.0000 0.0000 'International Tables Vol C Tables 4.2.6.8 and 6.1.1.4'
Co Co 0.3494 0.9721 'International Tables Vol C Tables 4.2.6.8 and 6.1.1.4'
La La -0.2871 2.4523 'International Tables Vol C Tables 4.2.6.8 and 6.1.1.4'
N N 0.0061 0.0033 'International Tables Vol C Tables 4.2.6.8 and 6.1.1.4'
O O 0.0106 0.0060 'International Tables Vol C Tables 4.2.6.8 and 6.1.1.4'

loop_
_geom_angle_atom_site_label_1
_geom_angle_atom_site_label_2
_geom_angle_atom_site_label_3
_geom_angle
_geom_angle_site_symmetry_1
_geom_angle_site_symmetry_3
N1 C1 C2 123.5(6) . .
C1 C2 C3 118.8(6) . .
C2 C3 C4 119.3(6) . .
C3 C4 C5 117.9(6) . .
C3 C4 C6 117.8(6) . .
C6 C4 C5 124.2(5) . .
O1 C5 C4 117.0(6) . .
O1 C5 O2 125.7(6) . .
O2 C5 C4 117.3(6) . .
C4 C6 C7 124.7(5) . .
N1 C6 C4 122.3(6) . .
N1 C6 C7 112.9(6) . .
C8 C7 C6 125.4(6) . .
N2 C7 C6 113.1(5) . .
N2 C7 C8 121.5(6) . .
C7 C8 C9 123.2(6) . .
C10 C8 C7 117.8(6) . .
C10 C8 C9 118.7(6) . .
O3 C9 C8 115.8(5) . .
O4 C9 C8 119.1(6) . .
O4 C9 O3 125.0(6) . .
C11 C10 C8 119.5(7) . .
C12 C11 C10 118.8(7) . .
N2 C12 C11 122.8(7) . .
N3 C13 C14 121.6(7) . .
C15 C14 C13 118.2(7) . .
C14 C15 C16 120.4(7) . .
C15 C16 C17 117.4(6) . .
C18 C16 C15 117.6(7) . .
C18 C16 C17 124.6(7) . .
C16 C17 La2 169.7(5) . .
O5 C17 C16 116.4(6) . .
O5 C17 La2 55.7(3) . .
O6 C17 C16 121.3(6) . .
O6 C17 O5 122.3(6) . .
O6 C17 La2 66.8(4) . .
C16 C18 C19 123.3(6) . .
N3 C18 C16 122.1(6) . .
N3 C18 C19 114.5(6) . .
C20 C19 C18 126.0(6) . .
N4 C19 C18 112.6(6) . .
N4 C19 C20 121.2(6) . .
C19 C20 C21 122.4(6) . .
C19 C20 C22 118.2(6) . .
C22 C20 C21 119.3(6) . .
C20 C21 La1 173.4(4) . 1_554
O7 C21 C20 117.5(6) . .
O7 C21 O8 123.1(6) . .
O7 C21 La1 64.0(4) . 1_554
O8 C21 C20 119.3(6) . .
O8 C21 La1 59.1(3) . 1_554
C23 C22 C20 120.0(7) . .
C22 C23 C24 119.0(7) . .
N4 C24 C23 122.2(7) . .
N6 C25 C26 123.7(7) . .
C25 C26 C27 117.5(7) . .
C26 C27 C28 120.4(7) . .
C27 C28 C30 118.7(6) . .
C29 C28 C27 117.6(6) . .
C29 C28 C30 123.5(6) . .
C28 C29 C31 126.6(6) . .
N6 C29 C28 121.9(6) . .
N6 C29 C31 111.6(5) . .
O17 C30 C28 117.6(6) . .
O17 C30 O18 126.2(6) . .
O18 C30 C28 116.2(6) . .
C32 C31 C29 125.1(6) . .
N5 C31 C29 113.3(6) . .
N5 C31 C32 121.4(6) . .
C31 C32 C33 123.6(6) . .
C31 C32 C34 117.6(6) . .
C34 C32 C33 118.8(6) . .
O9 C33 C32 116.5(6) . .
O9 C33 O10 126.1(6) . .
O10 C33 C32 117.4(6) . .
C35 C34 C32 120.2(6) . .
C34 C35 C36 118.4(6) . .
N5 C36 C35 123.0(6) . .
C38 C37 La2 174.8(5) . .
O22 C37 C38 120.3(6) . .
O22 C37 O23 121.4(6) . .
O22 C37 La2 62.8(4) . .
O23 C37 C38 118.4(6) . .
O23 C37 La2 58.8(3) . .
C39 C38 C37 118.0(7) . .
C42 C38 C37 122.6(7) . .
C42 C38 C39 119.3(7) . .
C40 C39 C38 119.8(9) . .
C41 C40 C39 117.7(10) . .
C40 C41 N8 126.4(9) . .
C38 C42 C43 122.5(7) . .
N8 C42 C38 121.6(9) . .
N8 C42 C43 115.8(8) . .
C44 C43 C42 122.2(8) . .
C44 C43 N7 122.7(9) . .
N7 C43 C42 115.1(8) . .
C43 C44 C45 125.7(9) . .
C43 C44 C46 118.1(8) . .
C46 C44 C45 116.2(8) . .
C44 C45 La1 174.4(6) . .
O15 C45 C44 119.3(8) . .
O15 C45 La1 65.5(4) . .
O16 C45 C44 117.0(8) . .
O16 C45 O15 123.4(8) . .
O16 C45 La1 58.0(4) . .
C47 C46 C44 119.8(10) . .
C48 C47 C46 115.8(10) . .
C47 C48 N7 125.5(9) . .
C1 N1 Co1 122.6(4) . 12_667
C6 N1 C1 118.2(6) . .
C6 N1 Co1 114.9(4) . 12_667
C7 N2 C12 119.0(6) . .
C7 N2 Co1 110.7(4) . 12_667
C12 N2 Co1 122.7(5) . 12_667
C13 N3 C18 119.8(6) . .
C13 N3 Co1 121.7(5) . 9_566
C18 N3 Co1 111.7(5) . 9_566
C19 N4 Co1 111.1(4) . 9_566
C24 N4 C19 118.8(6) . .
C24 N4 Co1 124.7(5) . 9_566
C31 N5 Co1 114.0(4) . .
C36 N5 C31 119.3(6) . .
C36 N5 Co1 121.5(4) . .
C25 N6 C29 118.1(6) . .
C25 N6 Co1 123.5(5) . .
C29 N6 Co1 110.8(4) . .
C43 N7 C48 117.0(9) . .
C42 N8 C41 115.1(8) . .
C9 O3 La1 142.6(4) . .
C9 O4 La2 164.7(4) . 1_556
C17 O5 La2 99.5(4) . .
C17 O6 La2 88.9(4) . .
C21 O7 La1 91.9(4) . 1_554
C21 O8 La1 96.8(4) . 1_554
C45 O15 La1 89.8(5) . .
C45 O16 La1 98.2(5) . .
C30 O17 La1 157.9(4) . .
C30 O18 La2 149.4(4) . .
C37 O22 La2 92.6(4) . .
C37 O23 La2 96.2(4) . .
N1 Co1 N2 77.1(2) 10_567 10_567
N1 Co1 N3 97.3(2) 10_567 9_566
N1 Co1 N4 174.4(2) 10_567 9_566
N1 Co1 N5 85.4(2) 10_567 .
N1 Co1 N6 101.5(2) 10_567 .
N2 Co1 N4 98.9(2) 10_567 9_566
N3 Co1 N2 84.0(2) 9_566 10_567
N3 Co1 N4 78.2(2) 9_566 9_566
N3 Co1 N6 96.9(2) 9_566 .
N5 Co1 N2 101.3(2) . 10_567
N5 Co1 N3 174.5(2) . 9_566
N5 Co1 N4 99.3(2) . 9_566
N5 Co1 N6 77.9(2) . .
N6 Co1 N2 178.5(2) . 10_567
N6 Co1 N4 82.6(2) . 9_566
C45 La1 C21 114.4(2) . 1_556
O3 La1 C21 109.65(17) . 1_556
O3 La1 C45 115.7(2) . .
O3 La1 O7 130.72(15) . 1_556
O3 La1 O8 87.37(15) . 1_556
O3 La1 O11 73.92(15) . .
O3 La1 O13 74.69(15) . .
O3 La1 O14 73.14(15) . .
O3 La1 O15 91.09(16) . .
O3 La1 O16 139.20(16) . .
O7 La1 C21 24.12(16) 1_556 1_556
O7 La1 C45 91.80(19) 1_556 .
O8 La1 C21 24.11(16) 1_556 1_556
O8 La1 C45 135.64(19) 1_556 .
O8 La1 O7 48.21(14) 1_556 1_556
O8 La1 O15 142.73(16) 1_556 .
O11 La1 C21 84.88(17) . 1_556
O11 La1 C45 150.82(18) . .
O11 La1 O7 101.98(16) . 1_556
O11 La1 O8 69.10(15) . 1_556
O11 La1 O13 75.85(15) . .
O11 La1 O15 145.31(17) . .
O11 La1 O16 141.36(15) . .
O13 La1 C21 158.32(16) . 1_556
O13 La1 C45 80.39(19) . .
O13 La1 O7 153.54(15) . 1_556
O13 La1 O8 143.90(15) . 1_556
O13 La1 O15 70.01(16) . .
O13 La1 O16 92.83(16) . .
O14 La1 C21 77.55(17) . 1_556
O14 La1 C45 73.44(19) . .
O14 La1 O7 77.45(17) . 1_556
O14 La1 O8 78.75(17) . 1_556
O14 La1 O11 134.41(15) . .
O14 La1 O13 123.26(16) . .
O14 La1 O15 65.27(16) . .
O14 La1 O16 82.76(16) . .
O15 La1 C21 129.81(17) . 1_556
O15 La1 C45 24.73(19) . .
O15 La1 O7 111.23(16) . 1_556
O16 La1 C21 96.20(18) . 1_556
O16 La1 C45 23.8(2) . .
O16 La1 O7 72.21(16) . 1_556
O16 La1 O8 120.01(16) . 1_556
O16 La1 O15 48.52(17) . .
O17 La1 C21 86.55(17) . 1_556
O17 La1 C45 87.8(2) . .
O17 La1 O3 139.59(15) . .
O17 La1 O7 76.53(16) . 1_556
O17 La1 O8 98.05(16) . 1_556
O17 La1 O11 70.93(15) . .
O17 La1 O13 77.93(15) . .
O17 La1 O14 147.25(16) . .
O17 La1 O15 106.80(16) . .
O17 La1 O16 70.58(16) . .
C37 La2 C17 113.22(19) . .
O4 La2 C17 91.50(17) 1_554 .
O4 La2 C37 87.67(17) 1_554 .
O4 La2 O5 73.52(15) 1_554 .
O4 La2 O6 107.17(15) 1_554 .
O4 La2 O18 143.79(15) 1_554 .
O4 La2 O19 70.74(15) 1_554 .
O4 La2 O20 76.24(15) 1_554 .
O4 La2 O21 141.10(17) 1_554 .
O4 La2 O22 74.49(16) 1_554 .
O4 La2 O23 102.81(17) 1_554 .
O5 La2 C17 24.75(17) . .
O5 La2 C37 95.04(17) . .
O5 La2 O6 48.94(15) . .
O5 La2 O19 144.25(15) . .
O5 La2 O20 95.25(15) . .
O5 La2 O21 73.88(17) . .
O5 La2 O22 71.42(15) . .
O5 La2 O23 118.21(16) . .
O6 La2 C17 24.26(16) . .
O6 La2 C37 130.62(17) . .
O18 La2 C17 111.53(18) . .
O18 La2 C37 106.80(16) . .
O18 La2 O5 135.31(16) . .
O18 La2 O6 88.61(15) . .
O18 La2 O19 78.19(15) . .
O18 La2 O20 79.15(15) . .
O18 La2 O21 75.09(16) . .
O18 La2 O22 129.16(14) . .
O18 La2 O23 83.00(16) . .
O19 La2 C17 155.99(16) . .
O19 La2 C37 82.93(18) . .
O19 La2 O6 146.43(15) . .
O19 La2 O20 77.09(15) . .
O19 La2 O21 137.99(16) . .
O19 La2 O22 98.02(16) . .
O19 La2 O23 70.08(16) . .
O20 La2 C17 83.17(16) . .
O20 La2 C37 157.56(17) . .
O20 La2 O6 70.12(14) . .
O20 La2 O21 127.49(16) . .
O20 La2 O22 150.24(14) . .
O21 La2 C17 65.65(18) . .
O21 La2 C37 74.64(18) . .
O21 La2 O6 64.35(16) . .
O21 La2 O22 75.46(17) . .
O22 La2 C17 92.32(17) . .
O22 La2 C37 24.69(16) . .
O22 La2 O6 113.98(15) . .
O23 La2 C17 131.43(18) . .
O23 La2 C37 25.00(16) . .
O23 La2 O6 139.25(17) . .
O23 La2 O20 145.16(16) . .
O23 La2 O21 74.96(18) . .
O23 La2 O22 49.66(15) . .

loop_
_geom_bond_atom_site_label_1
_geom_bond_atom_site_label_2
_geom_bond_distance
_geom_bond_site_symmetry_2
C1 C2 1.354(10) .
C1 N1 1.352(8) .
C2 C3 1.398(9) .
C3 C4 1.398(9) .
C4 C5 1.520(8) .
C4 C6 1.403(9) .
C5 O1 1.245(8) .
C5 O2 1.266(8) .
C6 C7 1.496(9) .
C6 N1 1.345(8) .
C7 C8 1.405(9) .
C7 N2 1.329(8) .
C8 C9 1.500(9) .
C8 C10 1.391(9) .
C9 O3 1.267(7) .
C9 O4 1.248(7) .
C10 C11 1.383(11) .
C11 C12 1.356(10) .
C12 N2 1.349(9) .
C13 C14 1.399(10) .
C13 N3 1.334(9) .
C14 C15 1.379(10) .
C15 C16 1.398(10) .
C16 C17 1.494(10) .
C16 C18 1.385(10) .
C17 O5 1.279(8) .
C17 O6 1.238(8) .
C17 La2 3.012(7) .
C18 C19 1.498(9) .
C18 N3 1.346(9) .
C19 C20 1.383(9) .
C19 N4 1.371(9) .
C20 C21 1.529(9) .
C20 C22 1.393(9) .
C21 O7 1.246(8) .
C21 O8 1.254(8) .
C21 La1 3.049(7) 1_554
C22 C23 1.362(10) .
C23 C24 1.390(10) .
C24 N4 1.328(9) .
C25 C26 1.378(11) .
C25 N6 1.339(9) .
C26 C27 1.381(11) .
C27 C28 1.399(10) .
C28 C29 1.389(9) .
C28 C30 1.500(9) .
C29 C31 1.499(9) .
C29 N6 1.357(8) .
C30 O17 1.243(7) .
C30 O18 1.255(7) .
C31 C32 1.395(9) .
C31 N5 1.353(8) .
C32 C33 1.510(8) .
C32 C34 1.400(9) .
C33 O9 1.250(8) .
C33 O10 1.259(8) .
C34 C35 1.371(9) .
C35 C36 1.372(9) .
C36 N5 1.329(8) .
C37 C38 1.489(9) .
C37 O22 1.241(8) .
C37 O23 1.262(8) .
C37 La2 2.969(6) .
C38 C39 1.401(11) .
C38 C42 1.390(11) .
C39 C40 1.360(12) .
C40 C41 1.342(14) .
C41 N8 1.377(13) .
C42 C43 1.477(13) .
C42 N8 1.368(10) .
C43 C44 1.352(12) .
C43 N7 1.353(10) .
C44 C45 1.547(12) .
C44 C46 1.428(13) .
C45 O15 1.253(10) .
C45 O16 1.222(10) .
C45 La1 2.996(8) .
C46 C47 1.408(12) .
C47 C48 1.358(14) .
C48 N7 1.362(13) .
N1 Co1 2.098(6) 12_667
N2 Co1 2.169(6) 12_667
N3 Co1 2.142(6) 9_566
N4 Co1 2.174(6) 9_566
N5 Co1 2.102(5) .
N6 Co1 2.146(6) .
O3 La1 2.459(4) .
O4 La2 2.436(4) 1_556
O5 La2 2.524(5) .
O6 La2 2.770(5) .
O7 La1 2.742(5) 1_554
O8 La1 2.634(5) 1_554
O11 La1 2.541(5) .
O13 La1 2.556(4) .
O14 La1 2.525(5) .
O15 La1 2.726(5) .
O16 La1 2.568(5) .
O17 La1 2.443(4) .
O18 La2 2.458(4) .
O19 La2 2.528(5) .
O20 La2 2.568(4) .
O21 La2 2.592(5) .
O22 La2 2.642(5) .
O23 La2 2.553(5) .
Co1 N1 2.098(6) 10_567
Co1 N2 2.169(6) 10_567
Co1 N3 2.142(6) 9_566
Co1 N4 2.174(6) 9_566
La1 C21 3.049(7) 1_556
La1 O7 2.742(5) 1_556
La1 O8 2.634(5) 1_556
La2 O4 2.436(4) 1_554

loop_
_platon_squeeze_void_nr
_platon_squeeze_void_average_x
_platon_squeeze_void_average_y
_platon_squeeze_void_average_z
_platon_squeeze_void_volume
_platon_squeeze_void_count_electrons
1 0.000 0.250 0.833 369.1 29.7
2 0.000 0.750 0.135 369.1 29.6
3 0.500 0.250 0.980 369.1 29.6
4 0.500 0.750 0.009 369.1 29.7
